data_1001746
loop_
_publ_author_name
'Lamire, M'
'Labbe, P'
'Goreaud, M'
'Raveau, B'

_publ_section_title
;
Rbx P8 W8 O40: Un bronze-diphosphate de tungstene a tunnels octagonaux.
Etude structurale comparee avec Cs P8 W8 O40
;
_journal_coden_ASTM RVCMA8
_journal_name_full 'Revue de Chimie Minerale'
_journal_page_first 153
_journal_page_last 164
_journal_volume 24
_journal_year 1987
_chemical_formula_structural 'Rb.5 P8 W8 O40'
_chemical_formula_sum 'O40 P8 Rb0.5 W8'
_chemical_name_systematic
;
Rubidium phosphorus tungsten oxide (.5/8/8/40)
;
_space_group_IT_number 36
_symmetry_cell_setting orthorhombic
_symmetry_Int_Tables_number 36
_symmetry_space_group_name_Hall 'C 2c -2c'
_symmetry_space_group_name_H-M 'C c m 21'
_cell_angle_alpha 90
_cell_angle_beta 90
_cell_angle_gamma 90
_cell_formula_units_Z 1
_cell_length_a 13.007(1)
_cell_length_b 12.325(2)
_cell_length_c 5.2829(8)
_cell_volume 846.9
_refine_ls_R_factor_all 0.022
_cod_original_formula_sum 'O40 P8 Rb.5 W8'
_cod_database_code 1001746

loop_
_symmetry_equiv_pos_as_xyz
x,y,z
x,-y,z
-x,-y,1/2+z
-x,y,1/2+z
1/2+x,1/2+y,z
1/2+x,1/2-y,z
1/2-x,1/2-y,1/2+z
1/2-x,1/2+y,1/2+z

loop_
_atom_site_aniso_label
_atom_site_aniso_U_11
_atom_site_aniso_U_12
_atom_site_aniso_U_13
_atom_site_aniso_U_22
_atom_site_aniso_U_23
_atom_site_aniso_U_33
Rb1 0.016(3) -0.020(5) -0.008(4) 0.09(1) -0.004(6) 0.03(1)
W1 0.00624(5) -0.00015(4) 0.00004(3) 0.00492(5) -0.0003(3) 0.00590(5)
P1 0.0075(4) -0.0003(3) -0.004(2) 0.0057(3) 0.003(2) 0.0163(5)
O1 0.013(3) -0.001(1) -0.002(2) 0.010(1) -0.001(1) 0.008(3)
O2 0.009(1) 0.002(1) 0.004(1) 0.014(2) -0.001(1) 0.011(2)
O3 0.012(2) 0.001(1) -0.005(2) 0.017(2) 0.001(2) 0.017(2)
O4 0.009(1) 0. -0.002(2) 0.005(1) 0. 0.002(5)
O5 0.010(1) -0.0024(8) 0.001(1) 0.0059(9) .000(1) 0.002(4)
O6 0.011(2) 0. -0.012(4) 0.005(1) 0. 0.015(3)

loop_
_atom_site_label
_atom_site_type_symbol
_atom_site_symmetry_multiplicity
_atom_site_Wyckoff_symbol
_atom_site_fract_x
_atom_site_fract_y
_atom_site_fract_z
_atom_site_occupancy
_atom_site_attached_hydrogens
_atom_site_calc_flag
Rb1 Rb0 8 b 0.046(1) 0.467(2) 0.275(4) 0.0625 0 d
W1 W5+ 8 b 0.40262(1) 0.35031(1) 0.25 1. 0 d
P1 P5+ 8 b 0.2707(1) 0.1196(1) 0.255(1) 1. 0 d
O1 O2- 8 b 0.0097(6) 0.1685(3) 0.490(2) 1. 0 d
O2 O2- 8 b 0.2224(4) 0.1314(4) 0.532(1) 1. 0 d
O3 O2- 8 b 0.1950(5) 0.1345(5) 0.059(1) 1. 0 d
O4 O2- 4 a 0.4182(4) 0.5 0.240(5) 1. 0 d
O5 O2- 8 b 0.3662(3) 0.1890(3) 0.232(2) 1. 0 d
O6 O2- 4 a 0.3170(4) 0. 0.262(4) 1. 0 d

loop_
_atom_type_symbol
_atom_type_oxidation_number
Rb0 0.000
W5+ 5.000
P5+ 5.000
O2- -2.000
